data_7705323
loop_
_publ_author_name
'Lippi, Martina'
'Caputo, Josefina'
'Meneghetti, Fiorella'
'Castellano, Carlo'
'Mart\'i-Rujas, Javier'
'Cametti, Massimo'

_publ_section_title
;
 Tuneable solvent adsorption and exchange by 1D bispidine-based Mn(II)
 coordination polymers <i>via</i> ligand design.
;
_journal_issue 38
_journal_name_full 'Dalton transactions (Cambridge, England : 2003)'
_journal_page_first 13420
_journal_page_last 13429
_journal_paper_doi 10.1039/d0dt02734k
_journal_volume 49
_journal_year 2020
_chemical_formula_sum 'C32 H34 Cl7 Mn0.5 N4 O6'
_chemical_formula_weight 846.25
_space_group_crystal_system triclinic
_space_group_IT_number 2
_space_group_name_Hall '-P 1'
_space_group_name_H-M_alt 'P -1'
_atom_sites_solution_hydrogens geom
_audit_creation_method SHELXL-2017/1
_audit_update_record
;
2020-07-12 deposited with the CCDC.	2020-08-31 downloaded from the CCDC.
;
_cell_angle_alpha 103.95(3)
_cell_angle_beta 112.74(3)
_cell_angle_gamma 100.61(3)
_cell_formula_units_Z 2
_cell_length_a 12.498(3)
_cell_length_b 13.003(3)
_cell_length_c 14.074(3)
_cell_measurement_reflns_used 4848
_cell_measurement_temperature 120(2)
_cell_measurement_theta_max 23.475
_cell_measurement_theta_min 2.528
_cell_volume 1946.5(11)
_computing_structure_refinement 'SHELXL-2017/1 (Sheldrick, 2017)'
_diffrn_ambient_temperature 120(2)
_diffrn_measured_fraction_theta_full 0.960
_diffrn_measured_fraction_theta_max 0.960
_diffrn_measurement_device_type 'Bruker APEX II CCD diffractometer'
_diffrn_radiation_type MoK\a
_diffrn_radiation_wavelength 0.71073
_diffrn_reflns_av_R_equivalents 0.0641
_diffrn_reflns_av_unetI/netI 0.0832
_diffrn_reflns_Laue_measured_fraction_full 0.960
_diffrn_reflns_Laue_measured_fraction_max 0.960
_diffrn_reflns_limit_h_max 13
_diffrn_reflns_limit_h_min -13
_diffrn_reflns_limit_k_max 14
_diffrn_reflns_limit_k_min -14
_diffrn_reflns_limit_l_max 15
_diffrn_reflns_limit_l_min -15
_diffrn_reflns_number 10407
_diffrn_reflns_point_group_measured_fraction_full 0.960
_diffrn_reflns_point_group_measured_fraction_max 0.960
_diffrn_reflns_theta_full 23.623
_diffrn_reflns_theta_max 23.623
_diffrn_reflns_theta_min 1.671
_exptl_absorpt_coefficient_mu 0.711
_exptl_crystal_colour colorless
_exptl_crystal_density_diffrn 1.444
_exptl_crystal_description prism
_exptl_crystal_F_000 867
_exptl_crystal_size_max 0.060
_exptl_crystal_size_mid 0.050
_exptl_crystal_size_min 0.030
_refine_diff_density_max 1.835
_refine_diff_density_min -0.696
_refine_diff_density_rms 0.098
_refine_ls_extinction_method none
_refine_ls_goodness_of_fit_ref 1.097
_refine_ls_hydrogen_treatment constr
_refine_ls_matrix_type full
_refine_ls_number_parameters 448
_refine_ls_number_reflns 5616
_refine_ls_number_restraints 0
_refine_ls_restrained_S_all 1.097
_refine_ls_R_factor_all 0.0995
_refine_ls_R_factor_gt 0.0636
_refine_ls_shift/su_max 0.000
_refine_ls_shift/su_mean 0.000
_refine_ls_structure_factor_coef Fsqd
_refine_ls_weighting_details 'w=1/[\s^2^(Fo^2^)+(0.0852P)^2^+3.6749P] where P=(Fo^2^+2Fc^2^)/3'
_refine_ls_weighting_scheme calc
_refine_ls_wR_factor_gt 0.1652
_refine_ls_wR_factor_ref 0.1810
_reflns_Friedel_coverage 0.000
_reflns_number_gt 3896
_reflns_number_total 5616
_reflns_threshold_expression 'I > 2\s(I)'
_cod_data_source_file d0dt02734k2.cif
_cod_data_source_block L5TCM
_cod_depositor_comments 'Adding full bibliography for 7705323--7705327.cif.'
_cod_original_cell_volume 1946.4(8)
_cod_original_formula_sum 'C32 H34 Cl7 Mn0.50 N4 O6'
_cod_database_code 7705323
_shelx_shelxl_version_number 2017/1
_shelx_space_group_comment
;
The symmetry employed for this shelxl refinement is uniquely defined
by the following loop, which should always be used as a source of
symmetry information in preference to the above space-group names.
They are only intended as comments.
;
_shelx_estimated_absorpt_t_min 0.959
_shelx_estimated_absorpt_t_max 0.979

loop_
_space_group_symop_operation_xyz
'x, y, z'
'-x, -y, -z'

loop_
_atom_site_label
_atom_site_type_symbol
_atom_site_fract_x
_atom_site_fract_y
_atom_site_fract_z
_atom_site_U_iso_or_equiv
_atom_site_adp_type
_atom_site_occupancy
_atom_site_site_symmetry_order
_atom_site_calc_flag
_atom_site_refinement_flags_posn
_atom_site_refinement_flags_adp
_atom_site_refinement_flags_occupancy
_atom_site_disorder_assembly
_atom_site_disorder_group
Mn Mn 1.000000 0.000000 0.500000 0.0091(3) Uani 1 2 d S . P . .
Cl3 Cl 0.6322(2) -0.39336(16) 0.18922(17) 0.0514(6) Uani 1 1 d . . . . .
Cl7 Cl 1.1279(2) -0.15502(18) 0.20553(17) 0.0512(6) Uani 1 1 d . . . . .
Cl4 Cl 0.7251(2) -0.43414(17) 0.02556(18) 0.0515(6) Uani 1 1 d . . . . .
Cl2 Cl 0.5561(2) -0.30701(17) 0.00894(17) 0.0534(6) Uani 1 1 d . . . . .
Cl6 Cl 1.1076(2) 0.05523(15) 0.18305(18) 0.0481(6) Uani 1 1 d . . . . .
N1 N 1.2218(4) 0.5247(4) 0.4333(4) 0.0096(10) Uani 1 1 d . . . . .
Cl5 Cl 0.89773(18) -0.13941(17) 0.05702(16) 0.0494(5) Uani 1 1 d . . . . .
N3 N 1.0996(4) 0.8734(4) 0.4582(4) 0.0138(11) Uani 1 1 d . . . . .
O1 O 1.4499(4) 0.5243(3) 0.2942(3) 0.0186(9) Uani 1 1 d . . . . .
O2 O 1.4456(4) 0.3299(3) 0.3790(3) 0.0234(10) Uani 1 1 d . . . . .
N2 N 1.0864(4) 0.4417(4) 0.1947(4) 0.0104(10) Uani 1 1 d . . . . .
N4 N 1.0952(4) 0.1390(4) 0.4532(4) 0.0130(11) Uani 1 1 d . . . . .
O3 O 1.3134(4) 0.2465(3) 0.1982(3) 0.0241(10) Uani 1 1 d . . . . .
O4 O 1.4527(4) 0.7699(3) 0.3820(3) 0.0221(10) Uani 1 1 d . . . . .
C6 C 1.2808(5) 0.4039(4) 0.3010(4) 0.0093(12) Uani 1 1 d . . . . .
C5 C 1.2784(5) 0.4354(4) 0.4170(4) 0.0103(12) Uani 1 1 d . . . . .
H5 H 1.364644 0.463147 0.475800 0.012 Uiso 1 1 calc R U . . .
O5 O 1.3285(4) 0.7053(3) 0.1985(3) 0.0243(10) Uani 1 1 d . . . . .
C22 C 1.2114(5) 0.3325(4) 0.4295(4) 0.0085(12) Uani 1 1 d . . . . .
C4 C 1.2808(5) 0.6245(4) 0.4169(4) 0.0097(12) Uani 1 1 d . . . . .
H4 H 1.366763 0.657193 0.476312 0.012 Uiso 1 1 calc R U . . .
C20 C 1.2830(5) 0.8215(5) 0.4960(5) 0.0149(13) Uani 1 1 d . . . . .
H20 H 1.369590 0.843685 0.532119 0.018 Uiso 1 1 calc R U . . .
C29 C 1.3645(5) 0.7008(5) 0.3004(5) 0.0148(13) Uani 1 1 d . . . . .
C23 C 1.0833(5) 0.2883(4) 0.3792(4) 0.0122(13) Uani 1 1 d . . . . .
H23 H 1.033942 0.324014 0.337051 0.015 Uiso 1 1 calc R U . . .
C2 C 1.1593(5) 0.5454(4) 0.1957(5) 0.0119(12) Uani 1 1 d . . . . .
H2A H 1.113692 0.600129 0.193072 0.014 Uiso 1 1 calc R U . . .
H2B H 1.173357 0.529381 0.129760 0.014 Uiso 1 1 calc R U . . .
C21 C 1.2214(5) 0.8982(5) 0.5085(5) 0.0179(14) Uani 1 1 d . . . . .
H21 H 1.268227 0.972736 0.555531 0.021 Uiso 1 1 calc R U . . .
C27 C 1.3554(5) 0.3231(5) 0.2992(5) 0.0138(13) Uani 1 1 d . . . . .
C7 C 1.1535(5) 0.3596(4) 0.1975(4) 0.0108(12) Uani 1 1 d . . . . .
H7A H 1.165448 0.340811 0.130561 0.013 Uiso 1 1 calc R U . . .
H7B H 1.104255 0.290485 0.197278 0.013 Uiso 1 1 calc R U . . .
C8 C 0.9667(5) 0.3948(5) 0.0943(5) 0.0145(13) Uani 1 1 d . . . . .
H8A H 0.978187 0.355307 0.031198 0.017 Uiso 1 1 calc R U . . .
H8B H 0.935578 0.456510 0.078214 0.017 Uiso 1 1 calc R U . . .
C24 C 1.0296(5) 0.1924(5) 0.3917(5) 0.0132(13) Uani 1 1 d . . . . .
H24 H 0.943104 0.162532 0.355606 0.016 Uiso 1 1 calc R U . . .
C19 C 1.2152(5) 0.7110(4) 0.4292(4) 0.0121(13) Uani 1 1 d . . . . .
C17 C 1.0341(5) 0.7664(5) 0.3937(5) 0.0138(13) Uani 1 1 d . . . . .
H17 H 0.947664 0.747247 0.357594 0.017 Uiso 1 1 calc R U . . .
O6 O 0.6151(4) 0.1093(4) 0.1593(4) 0.0302(11) Uani 1 1 d . . . . .
C3 C 1.2851(5) 0.5962(4) 0.3013(5) 0.0124(13) Uani 1 1 d . . . . .
C1 C 1.3531(5) 0.5101(4) 0.2984(4) 0.0106(12) Uani 1 1 d . . . . .
C25 C 1.2186(5) 0.1844(5) 0.5023(5) 0.0160(14) Uani 1 1 d . . . . .
H25 H 1.266308 0.149135 0.546374 0.019 Uiso 1 1 calc R U . . .
C18 C 1.0876(5) 0.6830(4) 0.3779(4) 0.0118(13) Uani 1 1 d . . . . .
H18 H 1.038470 0.608387 0.333040 0.014 Uiso 1 1 calc R U . . .
C26 C 1.2795(5) 0.2786(5) 0.4923(5) 0.0146(13) Uani 1 1 d . . . . .
H26 H 1.366126 0.305834 0.527756 0.018 Uiso 1 1 calc R U . . .
C14 C 0.8547(5) 0.2010(5) 0.0749(5) 0.0185(14) Uani 1 1 d . . . . .
H14 H 0.899531 0.171039 0.040373 0.022 Uiso 1 1 calc R U . . .
C9 C 0.8737(5) 0.3150(5) 0.1079(4) 0.0147(13) Uani 1 1 d . . . . .
C33 C 1.2371(6) 0.5589(5) 0.5493(4) 0.0159(13) Uani 1 1 d . . . . .
H33A H 1.193135 0.495540 0.559989 0.019 Uiso 1 1 calc R U . . .
H33B H 1.204187 0.620797 0.562291 0.019 Uiso 1 1 calc R U . . .
H33C H 1.323976 0.582495 0.600901 0.019 Uiso 1 1 calc R U . . .
C13 C 0.7705(5) 0.1291(5) 0.0914(5) 0.0193(14) Uani 1 1 d . . . . .
H13 H 0.759606 0.051341 0.068749 0.023 Uiso 1 1 calc R U . . .
C10 C 0.8047(5) 0.3560(5) 0.1589(5) 0.0189(14) Uani 1 1 d . . . . .
H10 H 0.816841 0.433871 0.182938 0.023 Uiso 1 1 calc R U . . .
C12 C 0.7024(5) 0.1712(5) 0.1410(5) 0.0197(14) Uani 1 1 d . . . . .
C11 C 0.7202(5) 0.2864(5) 0.1749(5) 0.0211(14) Uani 1 1 d . . . . .
H11 H 0.674656 0.316320 0.208572 0.025 Uiso 1 1 calc R U . . .
C32 C 1.0345(6) -0.0707(5) 0.1871(6) 0.0282(16) Uani 1 1 d . . . . .
H32 H 1.011233 -0.055410 0.248351 0.034 Uiso 1 1 calc R U . . .
C28 C 1.3873(7) 0.1731(6) 0.1909(6) 0.0395(19) Uani 1 1 d . . . . .
H28A H 1.473283 0.217785 0.224668 0.047 Uiso 1 1 calc R U . . .
H28B H 1.360789 0.130942 0.113570 0.047 Uiso 1 1 calc R U . . .
H28C H 1.377475 0.121253 0.229360 0.047 Uiso 1 1 calc R U . . .
C31 C 0.6765(7) -0.3385(6) 0.1016(6) 0.0336(17) Uani 1 1 d . . . . .
H31 H 0.746291 -0.268254 0.147766 0.040 Uiso 1 1 calc R U . . .
Cl1 Cl 0.83536(12) -0.08381(11) 0.30667(11) 0.0152(4) Uani 1 1 d . . . . .
C30 C 1.4054(6) 0.7977(6) 0.1886(6) 0.0341(18) Uani 1 1 d . . . . .
H30A H 1.419126 0.867699 0.243757 0.041 Uiso 1 1 calc R U . . .
H30B H 1.364573 0.801683 0.115098 0.041 Uiso 1 1 calc R U . . .
H30C H 1.483871 0.785409 0.200231 0.041 Uiso 1 1 calc R U . . .
C34 C 0.5951(6) -0.0083(6) 0.1276(6) 0.0383(19) Uani 1 1 d . . . . .
H34A H 0.597237 -0.035079 0.057176 0.046 Uiso 1 1 calc R U . . .
H34B H 0.515340 -0.045915 0.120142 0.046 Uiso 1 1 calc R U . . .
H34C H 0.659190 -0.024374 0.183608 0.046 Uiso 1 1 calc R U . . .

loop_
_atom_site_aniso_label
_atom_site_aniso_U_11
_atom_site_aniso_U_22
_atom_site_aniso_U_33
_atom_site_aniso_U_23
_atom_site_aniso_U_13
_atom_site_aniso_U_12
Mn 0.0123(7) 0.0082(6) 0.0104(7) 0.0046(5) 0.0074(5) 0.0040(5)
Cl3 0.0760(15) 0.0389(12) 0.0453(12) 0.0133(9) 0.0400(11) 0.0051(10)
Cl7 0.0751(15) 0.0609(14) 0.0541(13) 0.0393(11) 0.0426(12) 0.0452(12)
Cl4 0.0767(15) 0.0464(12) 0.0590(14) 0.0244(10) 0.0473(12) 0.0340(11)
Cl2 0.0545(13) 0.0476(12) 0.0475(13) 0.0124(10) 0.0125(10) 0.0218(10)
Cl6 0.0699(15) 0.0280(11) 0.0669(14) 0.0203(10) 0.0487(12) 0.0154(10)
N1 0.014(3) 0.006(2) 0.011(3) 0.002(2) 0.008(2) 0.003(2)
Cl5 0.0474(13) 0.0526(13) 0.0330(11) -0.0017(9) 0.0170(10) 0.0065(10)
N3 0.012(3) 0.016(3) 0.013(3) 0.005(2) 0.006(2) 0.005(2)
O1 0.016(2) 0.018(2) 0.027(2) 0.0086(19) 0.014(2) 0.0057(18)
O2 0.018(3) 0.028(3) 0.027(3) 0.010(2) 0.010(2) 0.014(2)
N2 0.010(3) 0.009(2) 0.010(2) 0.004(2) 0.003(2) 0.002(2)
N4 0.016(3) 0.016(3) 0.009(3) 0.004(2) 0.006(2) 0.007(2)
O3 0.022(2) 0.021(2) 0.026(3) -0.003(2) 0.011(2) 0.014(2)
O4 0.021(3) 0.017(2) 0.025(3) 0.008(2) 0.009(2) -0.002(2)
C6 0.009(3) 0.008(3) 0.012(3) 0.002(2) 0.006(2) 0.002(2)
C5 0.011(3) 0.007(3) 0.011(3) 0.004(2) 0.003(3) 0.001(2)
O5 0.019(2) 0.028(3) 0.023(2) 0.017(2) 0.007(2) -0.0047(19)
C22 0.012(3) 0.007(3) 0.008(3) 0.001(2) 0.007(2) 0.003(2)
C4 0.010(3) 0.012(3) 0.006(3) 0.004(2) 0.002(2) 0.003(2)
C20 0.008(3) 0.015(3) 0.016(3) 0.003(3) 0.003(3) 0.001(3)
C29 0.013(3) 0.015(3) 0.025(4) 0.010(3) 0.013(3) 0.009(3)
C23 0.017(3) 0.013(3) 0.013(3) 0.008(3) 0.009(3) 0.007(3)
C2 0.016(3) 0.012(3) 0.012(3) 0.005(2) 0.010(3) 0.004(3)
C21 0.024(4) 0.010(3) 0.020(3) 0.003(3) 0.013(3) 0.003(3)
C27 0.013(3) 0.015(3) 0.021(4) 0.009(3) 0.013(3) 0.004(3)
C7 0.017(3) 0.009(3) 0.010(3) 0.003(2) 0.009(3) 0.007(2)
C8 0.011(3) 0.017(3) 0.012(3) 0.003(3) 0.003(3) 0.003(3)
C24 0.009(3) 0.018(3) 0.014(3) 0.005(3) 0.007(3) 0.002(3)
C19 0.019(4) 0.011(3) 0.012(3) 0.008(3) 0.010(3) 0.005(3)
C17 0.014(3) 0.014(3) 0.014(3) 0.004(3) 0.008(3) 0.003(3)
O6 0.023(3) 0.036(3) 0.037(3) 0.021(2) 0.017(2) 0.002(2)
C3 0.009(3) 0.009(3) 0.018(3) 0.006(3) 0.006(3) 0.003(2)
C1 0.013(3) 0.012(3) 0.006(3) 0.003(2) 0.004(3) 0.003(2)
C25 0.015(4) 0.017(3) 0.022(3) 0.014(3) 0.008(3) 0.010(3)
C18 0.016(3) 0.007(3) 0.012(3) 0.003(2) 0.007(3) 0.002(2)
C26 0.007(3) 0.017(3) 0.020(3) 0.006(3) 0.005(3) 0.005(3)
C14 0.008(3) 0.022(4) 0.020(3) 0.001(3) 0.005(3) 0.002(3)
C9 0.007(3) 0.019(3) 0.009(3) 0.003(3) -0.002(2) 0.000(3)
C33 0.025(4) 0.014(3) 0.011(3) 0.006(3) 0.010(3) 0.006(3)
C13 0.013(3) 0.012(3) 0.026(4) 0.003(3) 0.004(3) 0.002(3)
C10 0.017(3) 0.015(3) 0.018(3) 0.002(3) 0.005(3) 0.002(3)
C12 0.011(3) 0.028(4) 0.021(4) 0.013(3) 0.006(3) 0.004(3)
C11 0.016(4) 0.030(4) 0.018(3) 0.002(3) 0.011(3) 0.009(3)
C32 0.035(4) 0.027(4) 0.030(4) 0.006(3) 0.024(3) 0.009(3)
C28 0.032(4) 0.033(4) 0.045(5) -0.003(4) 0.014(4) 0.022(4)
C31 0.039(5) 0.025(4) 0.033(4) 0.005(3) 0.018(4) 0.004(3)
Cl1 0.0155(8) 0.0162(8) 0.0116(8) 0.0036(6) 0.0047(6) 0.0047(6)
C30 0.029(4) 0.031(4) 0.046(5) 0.026(4) 0.018(4) -0.001(3)
C34 0.025(4) 0.036(4) 0.060(5) 0.037(4) 0.015(4) 0.007(3)

loop_
_atom_type_symbol
_atom_type_description
_atom_type_scat_dispersion_real
_atom_type_scat_dispersion_imag
_atom_type_scat_source
C C 0.0033 0.0016 'International Tables Vol C Tables 4.2.6.8 and 6.1.1.4'
H H 0.0000 0.0000 'International Tables Vol C Tables 4.2.6.8 and 6.1.1.4'
N N 0.0061 0.0033 'International Tables Vol C Tables 4.2.6.8 and 6.1.1.4'
O O 0.0106 0.0060 'International Tables Vol C Tables 4.2.6.8 and 6.1.1.4'
Mn Mn 0.3368 0.7283 'International Tables Vol C Tables 4.2.6.8 and 6.1.1.4'
Cl Cl 0.1484 0.1585 'International Tables Vol C Tables 4.2.6.8 and 6.1.1.4'

loop_
_geom_angle_atom_site_label_1
_geom_angle_atom_site_label_2
_geom_angle_atom_site_label_3
_geom_angle
_geom_angle_site_symmetry_1
_geom_angle_site_symmetry_3
_geom_angle_publ_flag
N3 Mn N3 180.0(2) 2_766 1_545 ?
N3 Mn N4 96.03(16) 2_766 2_756 ?
N3 Mn N4 83.97(16) 1_545 2_756 ?
N3 Mn N4 83.97(16) 2_766 . ?
N3 Mn N4 96.03(16) 1_545 . ?
N4 Mn N4 180.0 2_756 . ?
N3 Mn Cl1 90.65(12) 2_766 . ?
N3 Mn Cl1 89.35(12) 1_545 . ?
N4 Mn Cl1 90.37(12) 2_756 . ?
N4 Mn Cl1 89.63(12) . . ?
N3 Mn Cl1 89.35(12) 2_766 2_756 ?
N3 Mn Cl1 90.65(12) 1_545 2_756 ?
N4 Mn Cl1 89.63(12) 2_756 2_756 ?
N4 Mn Cl1 90.37(12) . 2_756 ?
Cl1 Mn Cl1 180.00(7) . 2_756 ?
C5 N1 C4 111.5(4) . . ?
C5 N1 C33 108.8(4) . . ?
C4 N1 C33 108.2(4) . . ?
C21 N3 C17 117.3(5) . . ?
C21 N3 Mn 122.2(4) . 1_565 ?
C17 N3 Mn 119.8(4) . 1_565 ?
C7 N2 C2 109.6(4) . . ?
C7 N2 C8 109.6(4) . . ?
C2 N2 C8 110.3(4) . . ?
C25 N4 C24 116.2(5) . . ?
C25 N4 Mn 121.6(3) . . ?
C24 N4 Mn 121.0(4) . . ?
C27 O3 C28 114.7(5) . . ?
C1 C6 C27 106.1(4) . . ?
C1 C6 C7 107.4(4) . . ?
C27 C6 C7 112.4(4) . . ?
C1 C6 C5 106.5(4) . . ?
C27 C6 C5 107.8(4) . . ?
C7 C6 C5 115.9(4) . . ?
N1 C5 C22 109.9(4) . . ?
N1 C5 C6 112.3(4) . . ?
C22 C5 C6 110.6(4) . . ?
C29 O5 C30 115.6(5) . . ?
C26 C22 C23 118.0(5) . . ?
C26 C22 C5 118.9(5) . . ?
C23 C22 C5 123.1(4) . . ?
N1 C4 C19 109.2(4) . . ?
N1 C4 C3 113.1(4) . . ?
C19 C4 C3 110.8(4) . . ?
C21 C20 C19 118.7(5) . . ?
O4 C29 O5 124.0(5) . . ?
O4 C29 C3 124.0(5) . . ?
O5 C29 C3 111.9(5) . . ?
C24 C23 C22 119.5(5) . . ?
N2 C2 C3 110.9(4) . . ?
N3 C21 C20 123.9(5) . . ?
O2 C27 O3 123.7(5) . . ?
O2 C27 C6 123.5(5) . . ?
O3 C27 C6 112.8(5) . . ?
N2 C7 C6 112.2(4) . . ?
N2 C8 C9 111.8(4) . . ?
N4 C24 C23 123.0(5) . . ?
C20 C19 C18 118.2(5) . . ?
C20 C19 C4 119.6(5) . . ?
C18 C19 C4 122.2(5) . . ?
N3 C17 C18 122.9(5) . . ?
C12 O6 C34 116.8(5) . . ?
C1 C3 C29 106.3(4) . . ?
C1 C3 C2 107.0(4) . . ?
C29 C3 C2 111.4(4) . . ?
C1 C3 C4 106.3(4) . . ?
C29 C3 C4 108.6(4) . . ?
C2 C3 C4 116.7(4) . . ?
O1 C1 C6 125.4(5) . . ?
O1 C1 C3 125.1(5) . . ?
C6 C1 C3 109.5(5) . . ?
N4 C25 C26 124.5(5) . . ?
C17 C18 C19 118.9(5) . . ?
C25 C26 C22 118.8(5) . . ?
C9 C14 C13 121.4(5) . . ?
C14 C9 C10 117.3(5) . . ?
C14 C9 C8 122.5(5) . . ?
C10 C9 C8 120.2(5) . . ?
C12 C13 C14 120.3(5) . . ?
C11 C10 C9 122.3(5) . . ?
O6 C12 C13 125.9(5) . . ?
O6 C12 C11 114.9(5) . . ?
C13 C12 C11 119.1(5) . . ?
C10 C11 C12 119.5(5) . . ?
Cl7 C32 Cl6 111.2(4) . . ?
Cl7 C32 Cl5 109.9(4) . . ?
Cl6 C32 Cl5 107.1(4) . . ?
Cl2 C31 Cl3 111.2(4) . . ?
Cl2 C31 Cl4 108.9(4) . . ?
Cl3 C31 Cl4 111.3(4) . . ?

loop_
_geom_bond_atom_site_label_1
_geom_bond_atom_site_label_2
_geom_bond_distance
_geom_bond_site_symmetry_2
_geom_bond_publ_flag
Mn N3 2.336(4) 2_766 ?
Mn N3 2.336(4) 1_545 ?
Mn N4 2.345(5) 2_756 ?
Mn N4 2.345(5) . ?
Mn Cl1 2.4983(19) . ?
Mn Cl1 2.4983(19) 2_756 ?
Cl3 C31 1.773(7) . ?
Cl7 C32 1.734(7) . ?
Cl4 C31 1.788(7) . ?
Cl2 C31 1.761(7) . ?
Cl6 C32 1.747(7) . ?
N1 C5 1.483(7) . ?
N1 C4 1.484(7) . ?
N1 C33 1.509(7) . ?
Cl5 C32 1.817(7) . ?
N3 C21 1.341(7) . ?
N3 C17 1.352(7) . ?
O1 C1 1.216(6) . ?
O2 C27 1.215(7) . ?
N2 C7 1.473(6) . ?
N2 C2 1.475(7) . ?
N2 C8 1.490(7) . ?
N4 C25 1.359(7) . ?
N4 C24 1.363(7) . ?
O3 C27 1.355(7) . ?
O3 C28 1.458(7) . ?
O4 C29 1.225(7) . ?
C6 C1 1.522(8) . ?
C6 C27 1.529(8) . ?
C6 C7 1.565(8) . ?
C6 C5 1.598(8) . ?
C5 C22 1.529(7) . ?
O5 C29 1.347(7) . ?
O5 C30 1.464(7) . ?
C22 C26 1.390(7) . ?
C22 C23 1.409(8) . ?
C4 C19 1.524(7) . ?
C4 C3 1.604(8) . ?
C20 C21 1.386(8) . ?
C20 C19 1.397(8) . ?
C29 C3 1.535(8) . ?
C23 C24 1.388(8) . ?
C2 C3 1.567(8) . ?
C8 C9 1.512(8) . ?
C19 C18 1.403(8) . ?
C17 C18 1.393(8) . ?
O6 C12 1.378(7) . ?
O6 C34 1.429(8) . ?
C3 C1 1.527(8) . ?
C25 C26 1.386(8) . ?
C14 C9 1.386(8) . ?
C14 C13 1.403(8) . ?
C9 C10 1.417(8) . ?
C13 C12 1.400(8) . ?
C10 C11 1.384(8) . ?
C12 C11 1.403(9) . ?
